data_4342609
loop_
_publ_author_name
'Herv\'e, Alexandre'
'Bouzidi, Yamina'
'Berthet, Jean-Claude'
'Belkhiri, Lotfi'
'Thu\'ery, Pierre'
'Boucekkine, Abdou'
'Ephritikhine, Michel'

_publ_section_title
;
 U(III)-CN versus U(IV)-NC Coordination in Tris(silylamide) Complexes.
;
_journal_issue 5
_journal_name_full 'Inorganic chemistry'
_journal_page_first 2474
_journal_paper_doi 10.1021/acs.inorgchem.5b00034
_journal_volume 54
_journal_year 2015
_chemical_formula_sum 'C19 H54 F3 N3 O3 S Si6 U'
_chemical_formula_weight 868.28
_space_group_IT_number 2
_symmetry_cell_setting triclinic
_symmetry_space_group_name_Hall '-P 1'
_symmetry_space_group_name_H-M 'P -1'
_atom_sites_solution_hydrogens geom
_atom_sites_solution_primary direct
_atom_sites_solution_secondary difmap
_audit_creation_method SHELXL-97
_cell_angle_alpha 87.839(3)
_cell_angle_beta 87.957(4)
_cell_angle_gamma 89.746(4)
_cell_formula_units_Z 2
_cell_length_a 11.9323(5)
_cell_length_b 12.1577(8)
_cell_length_c 12.7144(8)
_cell_measurement_reflns_used 102157
_cell_measurement_temperature 150(2)
_cell_measurement_theta_max 30.51
_cell_measurement_theta_min 2.95
_cell_volume 1841.98(18)
_computing_cell_refinement 'HKL2000 (Otwinowski & Minor, 1997)'
_computing_data_collection 'COLLECT (Nonius, 1998)'
_computing_data_reduction 'HKL2000 (Otwinowski & Minor, 1997)'
_computing_molecular_graphics 'SHELXTL (Sheldrick, 2008)'
_computing_publication_material 'SHELXTL (Sheldrick, 2008); PLATON (Spek, 2003)'
_computing_structure_refinement 'SHELXL-97 (Sheldrick, 2008)'
_computing_structure_solution 'SHELXS-97 (Sheldrick, 2008)'
_diffrn_ambient_temperature 150(2)
_diffrn_measured_fraction_theta_full 0.999
_diffrn_measured_fraction_theta_max 0.999
_diffrn_measurement_device_type 'Nonius Kappa-CCD area-detector diffractometer'
_diffrn_measurement_method '2 \f and 14 \w scans with 2\% steps (848 frames)'
_diffrn_radiation_monochromator graphite
_diffrn_radiation_source 'fine-focus sealed tube'
_diffrn_radiation_type MoK\a
_diffrn_radiation_wavelength 0.71073
_diffrn_reflns_av_R_equivalents 0.0379
_diffrn_reflns_av_unetI/netI 0.0456
_diffrn_reflns_limit_h_max 17
_diffrn_reflns_limit_h_min -17
_diffrn_reflns_limit_k_max 17
_diffrn_reflns_limit_k_min -17
_diffrn_reflns_limit_l_max 18
_diffrn_reflns_limit_l_min -18
_diffrn_reflns_number 102157
_diffrn_reflns_theta_full 30.51
_diffrn_reflns_theta_max 30.51
_diffrn_reflns_theta_min 2.95
_diffrn_standards_decay_% 0
_diffrn_standards_interval_time 0
_diffrn_standards_number 0
_exptl_absorpt_coefficient_mu 4.697
_exptl_absorpt_correction_T_max 0.720
_exptl_absorpt_correction_T_min 0.458
_exptl_absorpt_correction_type multi-scan
_exptl_absorpt_process_details 'SCALEPACK (Otwinowski & Minor, 1997)'
_exptl_crystal_colour 'translucent light pink'
_exptl_crystal_density_diffrn 1.566
_exptl_crystal_density_method 'not measured'
_exptl_crystal_description platelet
_exptl_crystal_F_000 864
_exptl_crystal_size_max 0.23
_exptl_crystal_size_mid 0.15
_exptl_crystal_size_min 0.07
_refine_diff_density_max 0.880
_refine_diff_density_min -1.301
_refine_diff_density_rms 0.107
_refine_ls_extinction_method none
_refine_ls_goodness_of_fit_ref 0.993
_refine_ls_hydrogen_treatment constr
_refine_ls_matrix_type full
_refine_ls_number_parameters 342
_refine_ls_number_reflns 11241
_refine_ls_number_restraints 0
_refine_ls_restrained_S_all 0.993
_refine_ls_R_factor_all 0.0342
_refine_ls_R_factor_gt 0.0269
_refine_ls_shift/su_max 0.001
_refine_ls_shift/su_mean 0.000
_refine_ls_structure_factor_coef Fsqd
_refine_ls_weighting_details 'calc w=1/[\s^2^(Fo^2^)+(0.0352P)^2^] where P=(Fo^2^+2Fc^2^)/3'
_refine_ls_weighting_scheme calc
_refine_ls_wR_factor_gt 0.0637
_refine_ls_wR_factor_ref 0.0656
_reflns_number_gt 9896
_reflns_number_total 11241
_reflns_threshold_expression >2sigma(I)
_cod_data_source_file ic5b00034_si_001.cif
_cod_data_source_block 4
_cod_database_code 4342609

loop_
_symmetry_equiv_pos_as_xyz
'x, y, z'
'-x, -y, -z'

loop_
_atom_site_label
_atom_site_type_symbol
_atom_site_fract_x
_atom_site_fract_y
_atom_site_fract_z
_atom_site_U_iso_or_equiv
_atom_site_adp_type
_atom_site_occupancy
_atom_site_symmetry_multiplicity
_atom_site_calc_flag
_atom_site_refinement_flags
U1 U 0.716606(6) 0.804321(7) 0.797493(6) 0.02638(3) Uani 1 1 d .
Si1 Si 0.44793(6) 0.76288(6) 0.84776(6) 0.03177(15) Uani 1 1 d .
Si2 Si 0.52759(6) 0.63934(6) 0.65573(6) 0.03298(15) Uani 1 1 d .
Si3 Si 0.90368(6) 0.70708(7) 0.60387(6) 0.03407(15) Uani 1 1 d .
Si4 Si 0.88690(6) 0.58077(6) 0.81380(6) 0.03469(15) Uani 1 1 d .
Si5 Si 0.85371(6) 1.04050(6) 0.80137(5) 0.03059(14) Uani 1 1 d .
Si6 Si 0.64466(6) 1.06858(6) 0.67780(6) 0.03221(15) Uani 1 1 d .
S1 S 0.77009(6) 0.82562(7) 1.08465(5) 0.04091(16) Uani 1 1 d .
O1 O 0.74789(15) 0.78698(17) 0.97734(14) 0.0379(4) Uani 1 1 d .
O2 O 0.6926(2) 0.9082(2) 1.11698(18) 0.0618(7) Uani 1 1 d .
O3 O 0.8855(2) 0.8410(3) 1.09960(19) 0.0707(8) Uani 1 1 d .
N1 N 0.55434(16) 0.72965(18) 0.75568(16) 0.0289(4) Uani 1 1 d .
N2 N 0.84104(17) 0.68840(18) 0.72956(16) 0.0307(4) Uani 1 1 d .
N3 N 0.73217(16) 0.98109(18) 0.75254(16) 0.0291(4) Uani 1 1 d .
F1 F 0.62975(19) 0.6711(2) 1.14956(18) 0.0761(6) Uani 1 1 d .
F2 F 0.8011(2) 0.6219(2) 1.15048(18) 0.0797(7) Uani 1 1 d .
F3 F 0.7369(2) 0.7288(2) 1.26812(16) 0.0809(7) Uani 1 1 d .
C1 C 0.4190(3) 0.6454(3) 0.9428(3) 0.0515(8) Uani 1 1 d .
H1A H 0.3909 0.5829 0.9051 0.077 Uiso 1 1 calc R
H1B H 0.3625 0.6675 0.9959 0.077 Uiso 1 1 calc R
H1C H 0.4882 0.6241 0.9775 0.077 Uiso 1 1 calc R
C2 C 0.3130(2) 0.8101(3) 0.7905(2) 0.0441(7) Uani 1 1 d .
H2A H 0.3277 0.8417 0.7194 0.066 Uiso 1 1 calc R
H2B H 0.2784 0.8660 0.8349 0.066 Uiso 1 1 calc R
H2C H 0.2622 0.7473 0.7874 0.066 Uiso 1 1 calc R
C3 C 0.5010(2) 0.8789(2) 0.9270(2) 0.0359(6) Uani 1 1 d .
H3A H 0.5416 0.8484 0.9871 0.054 Uiso 1 1 calc R
H3B H 0.4374 0.9231 0.9524 0.054 Uiso 1 1 calc R
H3C H 0.5516 0.9255 0.8824 0.054 Uiso 1 1 calc R
C4 C 0.3770(2) 0.5985(3) 0.6481(3) 0.0510(8) Uani 1 1 d .
H4A H 0.3489 0.5715 0.7176 0.077 Uiso 1 1 calc R
H4B H 0.3706 0.5402 0.5975 0.077 Uiso 1 1 calc R
H4C H 0.3326 0.6625 0.6251 0.077 Uiso 1 1 calc R
C5 C 0.5678(3) 0.7065(3) 0.5254(2) 0.0457(7) Uani 1 1 d .
H5A H 0.5149 0.7662 0.5093 0.069 Uiso 1 1 calc R
H5B H 0.5658 0.6520 0.4706 0.069 Uiso 1 1 calc R
H5C H 0.6437 0.7364 0.5278 0.069 Uiso 1 1 calc R
C6 C 0.6057(3) 0.5064(2) 0.6736(3) 0.0449(7) Uani 1 1 d .
H6A H 0.6858 0.5215 0.6794 0.067 Uiso 1 1 calc R
H6B H 0.5947 0.4609 0.6128 0.067 Uiso 1 1 calc R
H6C H 0.5774 0.4672 0.7378 0.067 Uiso 1 1 calc R
C7 C 0.8576(3) 0.8431(3) 0.5473(2) 0.0481(7) Uani 1 1 d .
H7A H 0.7757 0.8488 0.5540 0.072 Uiso 1 1 calc R
H7B H 0.8813 0.8496 0.4727 0.072 Uiso 1 1 calc R
H7C H 0.8916 0.9023 0.5854 0.072 Uiso 1 1 calc R
C8 C 0.8640(3) 0.5990(3) 0.5115(2) 0.0453(7) Uani 1 1 d .
H8A H 0.9036 0.5303 0.5293 0.068 Uiso 1 1 calc R
H8B H 0.8847 0.6234 0.4391 0.068 Uiso 1 1 calc R
H8C H 0.7829 0.5866 0.5178 0.068 Uiso 1 1 calc R
C9 C 1.0606(2) 0.7093(3) 0.6061(3) 0.0502(8) Uani 1 1 d .
H9A H 1.0843 0.7663 0.6529 0.075 Uiso 1 1 calc R
H9B H 1.0915 0.7252 0.5348 0.075 Uiso 1 1 calc R
H9C H 1.0879 0.6374 0.6318 0.075 Uiso 1 1 calc R
C10 C 1.0060(3) 0.6264(3) 0.8933(3) 0.0483(7) Uani 1 1 d .
H10A H 1.0664 0.6554 0.8460 0.073 Uiso 1 1 calc R
H10B H 1.0342 0.5636 0.9354 0.073 Uiso 1 1 calc R
H10C H 0.9800 0.6841 0.9402 0.073 Uiso 1 1 calc R
C11 C 0.9325(3) 0.4548(3) 0.7441(3) 0.0528(8) Uani 1 1 d .
H11A H 0.8705 0.4280 0.7036 0.079 Uiso 1 1 calc R
H11B H 0.9543 0.3976 0.7958 0.079 Uiso 1 1 calc R
H11C H 0.9967 0.4726 0.6963 0.079 Uiso 1 1 calc R
C12 C 0.7675(2) 0.5368(3) 0.9048(2) 0.0428(7) Uani 1 1 d .
H12A H 0.7733 0.5731 0.9719 0.064 Uiso 1 1 d R
H12B H 0.7702 0.4568 0.9172 0.064 Uiso 1 1 d R
H12C H 0.6965 0.5575 0.8729 0.064 Uiso 1 1 d R
C13 C 0.9293(2) 1.1323(3) 0.7021(2) 0.0415(6) Uani 1 1 d .
H13A H 0.9491 1.0909 0.6394 0.062 Uiso 1 1 calc R
H13B H 0.9978 1.1598 0.7322 0.062 Uiso 1 1 calc R
H13C H 0.8809 1.1945 0.6825 0.062 Uiso 1 1 calc R
C14 C 0.9540(2) 0.9258(2) 0.8357(2) 0.0383(6) Uani 1 1 d .
H14A H 0.9234 0.8823 0.8964 0.057 Uiso 1 1 calc R
H14B H 1.0263 0.9570 0.8532 0.057 Uiso 1 1 calc R
H14C H 0.9646 0.8785 0.7754 0.057 Uiso 1 1 calc R
C15 C 0.8224(2) 1.1176(3) 0.9228(2) 0.0412(6) Uani 1 1 d .
H15A H 0.7781 1.1833 0.9051 0.062 Uiso 1 1 calc R
H15B H 0.8928 1.1395 0.9533 0.062 Uiso 1 1 calc R
H15C H 0.7798 1.0704 0.9739 0.062 Uiso 1 1 calc R
C16 C 0.7055(2) 1.1005(3) 0.5428(2) 0.0476(7) Uani 1 1 d .
H16A H 0.7833 1.1245 0.5476 0.071 Uiso 1 1 calc R
H16B H 0.6617 1.1593 0.5088 0.071 Uiso 1 1 calc R
H16C H 0.7033 1.0345 0.5010 0.071 Uiso 1 1 calc R
C17 C 0.6165(3) 1.2008(3) 0.7442(3) 0.0522(8) Uani 1 1 d .
H17A H 0.5872 1.1851 0.8162 0.078 Uiso 1 1 calc R
H17B H 0.5612 1.2439 0.7049 0.078 Uiso 1 1 calc R
H17C H 0.6863 1.2427 0.7464 0.078 Uiso 1 1 calc R
C18 C 0.5062(2) 1.0045(3) 0.6610(2) 0.0438(7) Uani 1 1 d .
H18A H 0.5168 0.9290 0.6383 0.066 Uiso 1 1 calc R
H18B H 0.4652 1.0471 0.6078 0.066 Uiso 1 1 calc R
H18C H 0.4632 1.0036 0.7282 0.066 Uiso 1 1 calc R
C19 C 0.7314(3) 0.7049(3) 1.1677(2) 0.0524(8) Uani 1 1 d .

loop_
_atom_site_aniso_label
_atom_site_aniso_U_11
_atom_site_aniso_U_22
_atom_site_aniso_U_33
_atom_site_aniso_U_23
_atom_site_aniso_U_13
_atom_site_aniso_U_12
U1 0.02571(5) 0.02639(5) 0.02710(5) -0.00134(3) -0.00131(3) -0.00163(3)
Si1 0.0275(3) 0.0333(4) 0.0344(4) -0.0028(3) 0.0022(3) -0.0030(3)
Si2 0.0312(3) 0.0326(4) 0.0359(4) -0.0079(3) -0.0043(3) -0.0006(3)
Si3 0.0306(3) 0.0385(4) 0.0329(4) -0.0022(3) 0.0040(3) 0.0013(3)
Si4 0.0327(3) 0.0321(4) 0.0389(4) 0.0025(3) 0.0000(3) 0.0017(3)
Si5 0.0302(3) 0.0307(4) 0.0310(3) -0.0006(3) -0.0028(3) -0.0046(3)
Si6 0.0322(3) 0.0295(4) 0.0349(4) 0.0035(3) -0.0051(3) -0.0016(3)
S1 0.0442(4) 0.0483(4) 0.0306(3) -0.0009(3) -0.0065(3) -0.0060(3)
O1 0.0386(10) 0.0435(11) 0.0319(9) 0.0004(8) -0.0042(7) -0.0020(8)
O2 0.0884(18) 0.0524(15) 0.0458(13) -0.0118(11) -0.0116(12) 0.0153(13)
O3 0.0498(13) 0.116(2) 0.0472(13) -0.0009(14) -0.0123(10) -0.0270(14)
N1 0.0265(9) 0.0281(11) 0.0324(10) -0.0032(8) -0.0009(8) -0.0015(8)
N2 0.0283(10) 0.0337(11) 0.0300(10) -0.0003(8) -0.0011(8) -0.0009(9)
N3 0.0260(9) 0.0328(11) 0.0284(10) -0.0004(8) -0.0025(7) -0.0023(8)
F1 0.0699(14) 0.0844(17) 0.0722(15) 0.0147(12) 0.0061(11) -0.0263(12)
F2 0.1078(19) 0.0668(15) 0.0640(14) 0.0112(11) -0.0131(13) 0.0332(14)
F3 0.121(2) 0.0904(19) 0.0306(10) 0.0078(10) -0.0003(11) -0.0038(15)
C1 0.0563(19) 0.0469(19) 0.0503(18) 0.0024(14) 0.0106(14) -0.0136(15)
C2 0.0295(13) 0.0519(18) 0.0522(17) -0.0163(14) -0.0021(12) -0.0006(12)
C3 0.0295(12) 0.0432(16) 0.0354(13) -0.0063(11) 0.0000(10) 0.0021(11)
C4 0.0383(15) 0.054(2) 0.063(2) -0.0222(16) -0.0069(14) -0.0059(14)
C5 0.0467(16) 0.054(2) 0.0370(15) -0.0084(13) -0.0072(12) 0.0064(14)
C6 0.0523(17) 0.0323(15) 0.0516(17) -0.0099(13) -0.0115(14) 0.0019(13)
C7 0.066(2) 0.0454(18) 0.0328(14) -0.0009(12) 0.0038(13) 0.0035(15)
C8 0.0447(16) 0.0552(19) 0.0365(15) -0.0128(13) 0.0020(12) 0.0060(14)
C9 0.0347(14) 0.061(2) 0.0536(18) -0.0021(15) 0.0127(13) -0.0012(14)
C10 0.0411(15) 0.0499(19) 0.0538(18) 0.0094(15) -0.0115(13) 0.0015(14)
C11 0.0568(19) 0.0422(18) 0.058(2) 0.0014(15) 0.0048(15) 0.0150(15)
C12 0.0443(15) 0.0434(17) 0.0398(15) 0.0058(12) 0.0045(12) -0.0046(13)
C13 0.0398(14) 0.0431(16) 0.0415(15) 0.0036(12) -0.0031(11) -0.0123(12)
C14 0.0310(13) 0.0399(15) 0.0442(15) -0.0009(12) -0.0060(11) -0.0017(11)
C15 0.0424(15) 0.0438(17) 0.0383(14) -0.0092(12) -0.0077(11) -0.0015(13)
C16 0.0421(15) 0.059(2) 0.0409(15) 0.0140(14) -0.0045(12) 0.0016(14)
C17 0.0586(19) 0.0373(17) 0.062(2) -0.0042(15) -0.0180(16) 0.0088(14)
C18 0.0383(14) 0.0414(17) 0.0515(17) 0.0098(13) -0.0121(12) -0.0050(12)
C19 0.062(2) 0.061(2) 0.0335(15) 0.0094(14) -0.0043(14) 0.0014(17)

loop_
_atom_type_symbol
_atom_type_description
_atom_type_scat_dispersion_real
_atom_type_scat_dispersion_imag
_atom_type_scat_source
C C 0.0033 0.0016 'International Tables Vol C Tables 4.2.6.8 and 6.1.1.4'
H H 0.0000 0.0000 'International Tables Vol C Tables 4.2.6.8 and 6.1.1.4'
N N 0.0061 0.0033 'International Tables Vol C Tables 4.2.6.8 and 6.1.1.4'
O O 0.0106 0.0060 'International Tables Vol C Tables 4.2.6.8 and 6.1.1.4'
F F 0.0171 0.0103 'International Tables Vol C Tables 4.2.6.8 and 6.1.1.4'
Si Si 0.0817 0.0704 'International Tables Vol C Tables 4.2.6.8 and 6.1.1.4'
S S 0.1246 0.1234 'International Tables Vol C Tables 4.2.6.8 and 6.1.1.4'
U U -9.6767 9.6646 'International Tables Vol C Tables 4.2.6.8 and 6.1.1.4'

loop_
_geom_angle_atom_site_label_1
_geom_angle_atom_site_label_2
_geom_angle_atom_site_label_3
_geom_angle
N3 U1 N2 118.28(8)
N3 U1 N1 114.10(7)
N2 U1 N1 102.14(8)
N3 U1 O1 106.81(7)
N2 U1 O1 102.65(7)
N1 U1 O1 112.43(7)
N1 Si1 C1 111.03(13)
N1 Si1 C2 115.27(12)
C1 Si1 C2 108.92(15)
N1 Si1 C3 107.52(11)
C1 Si1 C3 106.49(14)
C2 Si1 C3 107.17(13)
N1 Si2 C5 109.32(13)
N1 Si2 C6 111.68(12)
C5 Si2 C6 109.92(15)
N1 Si2 C4 114.56(12)
C5 Si2 C4 106.27(15)
C6 Si2 C4 104.85(15)
N2 Si3 C7 108.32(12)
N2 Si3 C8 113.16(13)
C7 Si3 C8 107.89(15)
N2 Si3 C9 112.53(13)
C7 Si3 C9 107.30(16)
C8 Si3 C9 107.39(15)
N2 Si4 C11 113.93(13)
N2 Si4 C12 108.75(12)
C11 Si4 C12 105.87(16)
N2 Si4 C10 110.91(13)
C11 Si4 C10 108.04(16)
C12 Si4 C10 109.14(15)
N3 Si5 C15 112.05(12)
N3 Si5 C13 113.04(12)
C15 Si5 C13 109.36(15)
N3 Si5 C14 107.93(12)
C15 Si5 C14 107.91(13)
C13 Si5 C14 106.25(13)
N3 Si6 C18 111.16(12)
N3 Si6 C17 111.48(12)
C18 Si6 C17 106.32(15)
N3 Si6 C16 112.20(12)
C18 Si6 C16 106.76(15)
C17 Si6 C16 108.63(16)
O3 S1 O2 119.18(18)
O3 S1 O1 112.22(14)
O2 S1 O1 112.23(13)
O3 S1 C19 105.12(17)
O2 S1 C19 104.07(16)
O1 S1 C19 101.79(14)
S1 O1 U1 156.43(13)
Si2 N1 Si1 120.24(12)
Si2 N1 U1 129.07(11)
Si1 N1 U1 110.44(10)
Si3 N2 Si4 119.63(12)
Si3 N2 U1 123.46(11)
Si4 N2 U1 116.60(10)
Si6 N3 Si5 116.84(12)
Si6 N3 U1 130.70(11)
Si5 N3 U1 112.46(10)
Si1 C1 H1A 109.5
Si1 C1 H1B 109.5
H1A C1 H1B 109.5
Si1 C1 H1C 109.5
H1A C1 H1C 109.5
H1B C1 H1C 109.5
Si1 C2 H2A 109.5
Si1 C2 H2B 109.5
H2A C2 H2B 109.5
Si1 C2 H2C 109.5
H2A C2 H2C 109.5
H2B C2 H2C 109.5
Si1 C3 H3A 109.5
Si1 C3 H3B 109.5
H3A C3 H3B 109.5
Si1 C3 H3C 109.5
H3A C3 H3C 109.5
H3B C3 H3C 109.5
Si2 C4 H4A 109.5
Si2 C4 H4B 109.5
H4A C4 H4B 109.5
Si2 C4 H4C 109.5
H4A C4 H4C 109.5
H4B C4 H4C 109.5
Si2 C5 H5A 109.5
Si2 C5 H5B 109.5
H5A C5 H5B 109.5
Si2 C5 H5C 109.5
H5A C5 H5C 109.5
H5B C5 H5C 109.5
Si2 C6 H6A 109.5
Si2 C6 H6B 109.5
H6A C6 H6B 109.5
Si2 C6 H6C 109.5
H6A C6 H6C 109.5
H6B C6 H6C 109.5
Si3 C7 H7A 109.5
Si3 C7 H7B 109.5
H7A C7 H7B 109.5
Si3 C7 H7C 109.5
H7A C7 H7C 109.5
H7B C7 H7C 109.5
Si3 C8 H8A 109.5
Si3 C8 H8B 109.5
H8A C8 H8B 109.5
Si3 C8 H8C 109.5
H8A C8 H8C 109.5
H8B C8 H8C 109.5
Si3 C9 H9A 109.5
Si3 C9 H9B 109.5
H9A C9 H9B 109.5
Si3 C9 H9C 109.5
H9A C9 H9C 109.5
H9B C9 H9C 109.5
Si4 C10 H10A 109.5
Si4 C10 H10B 109.5
H10A C10 H10B 109.5
Si4 C10 H10C 109.5
H10A C10 H10C 109.5
H10B C10 H10C 109.5
Si4 C11 H11A 109.5
Si4 C11 H11B 109.5
H11A C11 H11B 109.5
Si4 C11 H11C 109.5
H11A C11 H11C 109.5
H11B C11 H11C 109.5
Si4 C12 H12A 109.5
Si4 C12 H12B 109.5
H12A C12 H12B 109.5
Si4 C12 H12C 109.4
H12A C12 H12C 109.5
H12B C12 H12C 109.5
Si5 C13 H13A 109.5
Si5 C13 H13B 109.5
H13A C13 H13B 109.5
Si5 C13 H13C 109.5
H13A C13 H13C 109.5
H13B C13 H13C 109.5
Si5 C14 H14A 109.5
Si5 C14 H14B 109.5
H14A C14 H14B 109.5
Si5 C14 H14C 109.5
H14A C14 H14C 109.5
H14B C14 H14C 109.5
Si5 C15 H15A 109.5
Si5 C15 H15B 109.5
H15A C15 H15B 109.5
Si5 C15 H15C 109.5
H15A C15 H15C 109.5
H15B C15 H15C 109.5
Si6 C16 H16A 109.5
Si6 C16 H16B 109.5
H16A C16 H16B 109.5
Si6 C16 H16C 109.5
H16A C16 H16C 109.5
H16B C16 H16C 109.5
Si6 C17 H17A 109.5
Si6 C17 H17B 109.5
H17A C17 H17B 109.5
Si6 C17 H17C 109.5
H17A C17 H17C 109.5
H17B C17 H17C 109.5
Si6 C18 H18A 109.5
Si6 C18 H18B 109.5
H18A C18 H18B 109.5
Si6 C18 H18C 109.5
H18A C18 H18C 109.5
H18B C18 H18C 109.5
F1 C19 F3 109.2(3)
F1 C19 F2 107.6(3)
F3 C19 F2 107.7(3)
F1 C19 S1 111.6(2)
F3 C19 S1 109.6(3)
F2 C19 S1 111.1(2)

loop_
_geom_bond_atom_site_label_1
_geom_bond_atom_site_label_2
_geom_bond_distance
U1 N3 2.210(2)
U1 N2 2.218(2)
U1 N1 2.232(2)
U1 O1 2.3315(18)
Si1 N1 1.752(2)
Si1 C1 1.861(3)
Si1 C2 1.869(3)
Si1 C3 1.888(3)
Si2 N1 1.749(2)
Si2 C5 1.868(3)
Si2 C6 1.873(3)
Si2 C4 1.874(3)
Si3 N2 1.747(2)
Si3 C7 1.867(3)
Si3 C8 1.868(3)
Si3 C9 1.874(3)
Si4 N2 1.757(2)
Si4 C11 1.868(3)
Si4 C12 1.870(3)
Si4 C10 1.872(3)
Si5 N3 1.766(2)
Si5 C15 1.861(3)
Si5 C13 1.864(3)
Si5 C14 1.882(3)
Si6 N3 1.763(2)
Si6 C18 1.852(3)
Si6 C17 1.867(3)
Si6 C16 1.868(3)
S1 O3 1.411(2)
S1 O2 1.424(2)
S1 O1 1.4926(19)
S1 C19 1.827(4)
F1 C19 1.313(4)
F2 C19 1.324(4)
F3 C19 1.324(4)
C1 H1A 0.9800
C1 H1B 0.9800
C1 H1C 0.9800
C2 H2A 0.9800
C2 H2B 0.9800
C2 H2C 0.9800
C3 H3A 0.9800
C3 H3B 0.9800
C3 H3C 0.9800
C4 H4A 0.9800
C4 H4B 0.9800
C4 H4C 0.9800
C5 H5A 0.9800
C5 H5B 0.9800
C5 H5C 0.9800
C6 H6A 0.9800
C6 H6B 0.9800
C6 H6C 0.9800
C7 H7A 0.9800
C7 H7B 0.9800
C7 H7C 0.9800
C8 H8A 0.9800
C8 H8B 0.9800
C8 H8C 0.9800
C9 H9A 0.9800
C9 H9B 0.9800
C9 H9C 0.9800
C10 H10A 0.9800
C10 H10B 0.9800
C10 H10C 0.9800
C11 H11A 0.9800
C11 H11B 0.9800
C11 H11C 0.9800
C12 H12A 0.9800
C12 H12B 0.9800
C12 H12C 0.9800
C13 H13A 0.9800
C13 H13B 0.9800
C13 H13C 0.9800
C14 H14A 0.9800
C14 H14B 0.9800
C14 H14C 0.9800
C15 H15A 0.9800
C15 H15B 0.9800
C15 H15C 0.9800
C16 H16A 0.9800
C16 H16B 0.9800
C16 H16C 0.9800
C17 H17A 0.9800
C17 H17B 0.9800
C17 H17C 0.9800
C18 H18A 0.9800
C18 H18B 0.9800
C18 H18C 0.9800
